data_4109980
loop_
_publ_author_name
'R. John Errington'
'Sagar S. Petkar'
'Paul S. Middleton'
'William McFarlane'
'William Clegg'
'Robert A. Coxall'
'Ross W. Harrington'

_publ_section_title
;
 Synthesis and Reactivity of the Methoxozirconium Pentatungstate
 (nBu4N)6[{(\m-MeO)ZrW5O18}2]: Insights into Proton-Transfer Reactions,
 Solution Dynamics, and Assembly of {ZrW5O18}2- Building Blocks
;
_journal_name_full 'Journal of the American Chemical Society'
_journal_page_first 12181
_journal_page_last 12196
_journal_paper_doi 10.1021/ja0725495
_journal_volume 129
_journal_year 2007
_chemical_formula_sum 'C50 H111 N3 O20 W5 Zr'
_chemical_formula_weight 2084.89
_chemical_name_systematic
;
 ?
;
_space_group_IT_number 14
_symmetry_cell_setting monoclinic
_symmetry_space_group_name_Hall '-P 2yn'
_symmetry_space_group_name_H-M 'P 1 21/n 1'
_atom_sites_solution_hydrogens geom
_atom_sites_solution_primary direct
_atom_sites_solution_secondary difmap
_audit_creation_method SHELXL-97
_cell_angle_alpha 90.00
_cell_angle_beta 90.33(3)
_cell_angle_gamma 90.00
_cell_formula_units_Z 4
_cell_length_a 15.857(3)
_cell_length_b 23.723(5)
_cell_length_c 18.663(4)
_cell_measurement_reflns_used 9172
_cell_measurement_temperature 160(2)
_cell_measurement_theta_max 28.57
_cell_measurement_theta_min 2.18
_cell_volume 7020(2)
_computing_cell_refinement 'Bruker SAINT'
_computing_data_collection 'Bruker SMART'
_computing_data_reduction 'Bruker SAINT'
_computing_molecular_graphics 'Bruker SHELXTL'
_computing_publication_material 'Bruker SHELXTL and local programs'
_computing_structure_refinement 'Bruker SHELXTL'
_computing_structure_solution 'Bruker SHELXTL'
_diffrn_ambient_temperature 160(2)
_diffrn_measured_fraction_theta_full 0.999
_diffrn_measured_fraction_theta_max 0.999
_diffrn_measurement_device_type 'Bruker SMART 1K CCD diffractometer'
_diffrn_measurement_method '\w rotation with narrow frames'
_diffrn_radiation_monochromator graphite
_diffrn_radiation_source 'sealed tube'
_diffrn_radiation_type MoK\a
_diffrn_radiation_wavelength 0.71073
_diffrn_reflns_av_R_equivalents 0.0410
_diffrn_reflns_av_sigmaI/netI 0.0339
_diffrn_reflns_limit_h_max 17
_diffrn_reflns_limit_h_min -17
_diffrn_reflns_limit_k_max 25
_diffrn_reflns_limit_k_min -25
_diffrn_reflns_limit_l_max 20
_diffrn_reflns_limit_l_min -20
_diffrn_reflns_number 40689
_diffrn_reflns_theta_full 22.50
_diffrn_reflns_theta_max 22.50
_diffrn_reflns_theta_min 0.86
_diffrn_standards_decay_% 0
_diffrn_standards_number 0
_exptl_absorpt_coefficient_mu 8.365
_exptl_absorpt_correction_T_max 0.680
_exptl_absorpt_correction_T_min 0.044
_exptl_absorpt_correction_type multi-scan
_exptl_crystal_colour colourless
_exptl_crystal_density_diffrn 1.973
_exptl_crystal_description block
_exptl_crystal_F_000 4008
_exptl_crystal_size_max 1.00
_exptl_crystal_size_mid 0.40
_exptl_crystal_size_min 0.05
_refine_diff_density_max 1.686
_refine_diff_density_min -1.457
_refine_diff_density_rms 0.139
_refine_ls_extinction_method none
_refine_ls_goodness_of_fit_ref 1.059
_refine_ls_hydrogen_treatment constr
_refine_ls_matrix_type full
_refine_ls_number_parameters 788
_refine_ls_number_reflns 9172
_refine_ls_number_restraints 682
_refine_ls_restrained_S_all 1.069
_refine_ls_R_factor_all 0.0526
_refine_ls_R_factor_gt 0.0348
_refine_ls_shift/su_max 5.860
_refine_ls_shift/su_mean 0.055
_refine_ls_structure_factor_coef Fsqd
_refine_ls_weighting_details 'calc w=1/[\s^2^(Fo^2^)+(0.0185P)^2^+80.8724P] where P=(Fo^2^+2Fc^2^)/3'
_refine_ls_weighting_scheme calc
_refine_ls_wR_factor_gt 0.0740
_refine_ls_wR_factor_ref 0.0847
_reflns_number_gt 7252
_reflns_number_total 9172
_reflns_threshold_expression I>2\s(I)
_cod_data_source_file ja0725495si20070418_010810_8.cif
_cod_data_source_block rje288_anion8
_cod_original_sg_symbol_H-M 'P 21/n'
_cod_database_code 4109980

loop_
_symmetry_equiv_pos_as_xyz
'x, y, z'
'-x+1/2, y+1/2, -z+1/2'
'-x, -y, -z'
'x-1/2, -y-1/2, z-1/2'

loop_
_atom_site_label
_atom_site_type_symbol
_atom_site_fract_x
_atom_site_fract_y
_atom_site_fract_z
_atom_site_U_iso_or_equiv
_atom_site_adp_type
_atom_site_occupancy
_atom_site_symmetry_multiplicity
_atom_site_calc_flag
_atom_site_refinement_flags
_atom_site_disorder_assembly
_atom_site_disorder_group
W1 W 0.26562(3) 0.294752(18) 0.11566(2) 0.03764(12) Uani 1 1 d . . .
W2 W 0.25948(3) 0.301682(17) 0.29191(2) 0.03922(13) Uani 1 1 d . . .
W3 W 0.36876(3) 0.183746(19) 0.30214(2) 0.04447(14) Uani 1 1 d . . .
W4 W 0.37438(3) 0.176602(19) 0.12563(2) 0.04208(13) Uani 1 1 d . . .
W5 W 0.44299(3) 0.29019(2) 0.20926(3) 0.04044(19) Uani 0.749(2) 1 d P A 1
Zr5 Zr 0.44299(3) 0.29019(2) 0.20926(3) 0.04044(19) Uani 0.251(2) 1 d P A 2
W6 W 0.19341(5) 0.18684(3) 0.20970(4) 0.0412(3) Uani 0.251(2) 1 d P A 2
Zr6 Zr 0.19341(5) 0.18684(3) 0.20970(4) 0.0412(3) Uani 0.749(2) 1 d P A 1
O1 O 0.2312(5) 0.3365(3) 0.0477(4) 0.063(2) Uani 1 1 d . A .
O2 O 0.2185(5) 0.3485(3) 0.3524(4) 0.059(2) Uani 1 1 d . A .
O3 O 0.4105(5) 0.1439(3) 0.3694(4) 0.060(2) Uani 1 1 d . A .
O4 O 0.4210(5) 0.1328(3) 0.0653(4) 0.053(2) Uani 1 1 d . A .
O5 O 0.5348(7) 0.3253(5) 0.2097(6) 0.060(3) Uani 0.749(2) 1 d P A 1
O6 O 0.1147(19) 0.1490(14) 0.214(2) 0.059(9) Uani 0.251(2) 1 d P A 2
O7 O 0.3151(4) 0.2387(3) 0.2092(3) 0.0369(16) Uani 1 1 d . A .
O12 O 0.2309(4) 0.3348(3) 0.2001(4) 0.0427(18) Uani 1 1 d . A .
O14 O 0.3232(4) 0.2345(3) 0.0670(4) 0.0422(17) Uani 1 1 d . A .
O15 O 0.3756(4) 0.3255(3) 0.1335(4) 0.0453(18) Uani 1 1 d . A .
O16 O 0.1750(4) 0.2451(3) 0.1305(4) 0.0449(18) Uani 1 1 d . A .
O23 O 0.3136(5) 0.2453(3) 0.3512(4) 0.0439(18) Uani 1 1 d . A .
O25 O 0.3707(5) 0.3315(3) 0.2762(3) 0.0459(18) Uani 1 1 d . A .
O26 O 0.1701(4) 0.2512(3) 0.2778(4) 0.0434(18) Uani 1 1 d . A .
O34 O 0.4072(4) 0.1451(3) 0.2182(4) 0.0448(18) Uani 1 1 d . A .
O35 O 0.4585(4) 0.2361(3) 0.2849(4) 0.0483(19) Uani 1 1 d . A .
O36 O 0.2620(5) 0.1517(3) 0.2874(4) 0.0459(19) Uani 1 1 d . A .
O45 O 0.4640(4) 0.2306(3) 0.1432(4) 0.0432(18) Uani 1 1 d . A .
O46 O 0.2675(4) 0.1453(3) 0.1388(4) 0.0455(18) Uani 1 1 d . A .
O8 O 0.0852(7) 0.1349(5) 0.1513(7) 0.066(3) Uani 0.749(2) 1 d PD A 1
O9 O 0.0729(8) 0.1496(5) 0.2645(7) 0.066(3) Uani 0.749(2) 1 d PD A 1
C1 C 0.0425(10) 0.1298(6) 0.2086(11) 0.057(5) Uani 0.749(2) 1 d PDU A 1
C2 C -0.0495(11) 0.0996(7) 0.2090(11) 0.080(6) Uani 0.749(2) 1 d PDU A 1
O8A O 0.5545(17) 0.3482(12) 0.1516(14) 0.054(8) Uani 0.251(2) 1 d PD A 2
O9A O 0.5493(18) 0.3540(13) 0.2643(14) 0.054(8) Uani 0.251(2) 1 d PD A 2
C1A C 0.585(3) 0.3714(19) 0.2087(15) 0.093(16) Uani 0.251(2) 1 d PDU A 2
C2A C 0.6451(13) 0.4284(11) 0.2117(14) 0.147(11) Uani 0.251(2) 1 d PDU A 2
C3A C 0.6451(13) 0.4284(11) 0.2117(14) 0.147(11) Uani 0.69(2) 1 d PU A 2
C4A C 0.704(2) 0.3955(16) 0.2135(14) 0.116(10) Uani 0.69(2) 1 d PU A 2
N5A N 0.764(2) 0.3643(18) 0.2153(16) 0.197(18) Uani 0.69(2) 1 d PU A 2
N1 N 0.3913(5) -0.0163(3) 0.2755(4) 0.049(2) Uani 1 1 d DU . .
C111 C 0.4043(7) -0.0648(4) 0.3270(5) 0.051(3) Uani 1 1 d DU . .
H11A H 0.3620 -0.0943 0.3160 0.061 Uiso 1 1 calc R . .
H11B H 0.4608 -0.0812 0.3184 0.061 Uiso 1 1 calc R . .
C112 C 0.3977(8) -0.0500(4) 0.4050(5) 0.055(3) Uani 1 1 d DU . .
H11C H 0.3375 -0.0475 0.4182 0.066 Uiso 1 1 calc R . .
H11D H 0.4235 -0.0125 0.4131 0.066 Uiso 1 1 calc R . .
C113 C 0.4414(8) -0.0931(5) 0.4532(6) 0.067(3) Uani 1 1 d DU . .
H11E H 0.4204 -0.1312 0.4408 0.080 Uiso 1 1 calc R . .
H11F H 0.5027 -0.0923 0.4435 0.080 Uiso 1 1 calc R . .
C114 C 0.4281(10) -0.0833(6) 0.5296(6) 0.087(5) Uani 1 1 d DU . .
H11G H 0.4578 -0.1124 0.5574 0.131 Uiso 1 1 calc R . .
H11H H 0.3677 -0.0850 0.5400 0.131 Uiso 1 1 calc R . .
H11I H 0.4501 -0.0461 0.5427 0.131 Uiso 1 1 calc R . .
C121 C 0.3094(6) 0.0136(4) 0.2911(6) 0.055(3) Uani 1 1 d DU . .
H12A H 0.3119 0.0282 0.3408 0.066 Uiso 1 1 calc R . .
H12B H 0.3047 0.0465 0.2587 0.066 Uiso 1 1 calc R . .
C122 C 0.2310(6) -0.0211(4) 0.2832(7) 0.058(3) Uani 1 1 d DU . .
H12C H 0.2389 -0.0576 0.3080 0.070 Uiso 1 1 calc R . .
H12D H 0.2208 -0.0290 0.2318 0.070 Uiso 1 1 calc R . .
C123 C 0.1544(7) 0.0090(6) 0.3142(10) 0.093(5) Uani 1 1 d DU . .
H12E H 0.1646 0.0157 0.3659 0.111 Uiso 1 1 calc R . .
H12F H 0.1488 0.0462 0.2907 0.111 Uiso 1 1 calc R . .
C124 C 0.0756(8) -0.0209(6) 0.3062(9) 0.089(5) Uani 1 1 d DU . .
H12G H 0.0302 0.0010 0.3281 0.133 Uiso 1 1 calc R . .
H12H H 0.0799 -0.0577 0.3298 0.133 Uiso 1 1 calc R . .
H12I H 0.0633 -0.0263 0.2551 0.133 Uiso 1 1 calc R . .
C131 C 0.3898(8) -0.0403(4) 0.2006(5) 0.054(3) Uani 1 1 d DU . .
H13A H 0.4417 -0.0628 0.1936 0.065 Uiso 1 1 calc R . .
H13B H 0.3411 -0.0662 0.1963 0.065 Uiso 1 1 calc R . .
C132 C 0.3839(10) 0.0028(5) 0.1414(5) 0.075(4) Uani 1 1 d DU . .
H13C H 0.4352 0.0267 0.1419 0.090 Uiso 1 1 calc R . .
H13D H 0.3346 0.0276 0.1497 0.090 Uiso 1 1 calc R . .
C133 C 0.3750(9) -0.0259(6) 0.0687(6) 0.077(4) Uani 1 1 d DU . .
H13E H 0.3239 -0.0498 0.0694 0.093 Uiso 1 1 calc R . .
H13F H 0.3660 0.0035 0.0318 0.093 Uiso 1 1 calc R . .
C134 C 0.4451(9) -0.0601(6) 0.0474(7) 0.091(5) Uani 1 1 d DU . .
H13G H 0.4327 -0.0777 0.0010 0.137 Uiso 1 1 calc R . .
H13H H 0.4549 -0.0895 0.0833 0.137 Uiso 1 1 calc R . .
H13I H 0.4956 -0.0365 0.0432 0.137 Uiso 1 1 calc R . .
C141 C 0.4610(6) 0.0271(4) 0.2829(6) 0.054(3) Uani 1 1 d DU . .
H14A H 0.4514 0.0568 0.2465 0.065 Uiso 1 1 calc R . .
H14B H 0.4560 0.0451 0.3305 0.065 Uiso 1 1 calc R . .
C142 C 0.5501(6) 0.0060(5) 0.2751(7) 0.064(3) Uani 1 1 d DU B .
H14C H 0.5544 -0.0169 0.2308 0.076 Uiso 1 1 calc R . .
H14D H 0.5644 -0.0186 0.3162 0.076 Uiso 1 1 calc R . .
C143 C 0.6130(8) 0.0546(5) 0.2717(7) 0.079(4) Uani 1 1 d DU . .
H14W H 0.6024 0.0754 0.2265 0.095 Uiso 0.68(2) 1 calc PR B 1
H14X H 0.6003 0.0806 0.3116 0.095 Uiso 0.68(2) 1 calc PR B 1
H14Y H 0.6015 0.0804 0.3121 0.095 Uiso 0.32(2) 1 calc PR B 2
H14Z H 0.6703 0.0390 0.2790 0.095 Uiso 0.32(2) 1 calc PR B 2
C144 C 0.6998(9) 0.0417(10) 0.2749(14) 0.105(9) Uani 0.68(2) 1 d PDU B 1
H14E H 0.7326 0.0767 0.2726 0.157 Uiso 0.68(2) 1 calc PR B 1
H14F H 0.7146 0.0175 0.2344 0.157 Uiso 0.68(2) 1 calc PR B 1
H14G H 0.7124 0.0221 0.3199 0.157 Uiso 0.68(2) 1 calc PR B 1
C145 C 0.613(2) 0.0867(13) 0.2077(15) 0.072(13) Uani 0.32(2) 1 d PDU B 2
H14H H 0.6547 0.1170 0.2118 0.108 Uiso 0.32(2) 1 calc PR B 2
H14I H 0.5570 0.1029 0.1997 0.108 Uiso 0.32(2) 1 calc PR B 2
H14J H 0.6277 0.0622 0.1673 0.108 Uiso 0.32(2) 1 calc PR B 2
N2 N 0.0677(6) 0.2057(4) 0.4672(6) 0.097(3) Uani 1 1 d DU . .
C211 C 0.1444(8) 0.1715(5) 0.4458(7) 0.097(4) Uani 1 1 d DU . .
H21A H 0.1283 0.1468 0.4052 0.116 Uiso 1 1 calc R . .
H21B H 0.1881 0.1979 0.4283 0.116 Uiso 1 1 calc R . .
C212 C 0.1829(9) 0.1355(6) 0.5035(8) 0.113(6) Uani 1 1 d DU . .
H21C H 0.1414 0.1066 0.5184 0.135 Uiso 1 1 calc R . .
H21D H 0.1961 0.1593 0.5456 0.135 Uiso 1 1 calc R . .
C213 C 0.2633(10) 0.1061(8) 0.4784(9) 0.127(6) Uani 1 1 d DU . .
H21E H 0.2499 0.0839 0.4349 0.152 Uiso 1 1 calc R . .
H21F H 0.3047 0.1354 0.4646 0.152 Uiso 1 1 calc R . .
C214 C 0.3024(12) 0.0694(8) 0.5298(11) 0.146(8) Uani 1 1 d DU . .
H21G H 0.3525 0.0521 0.5086 0.218 Uiso 1 1 calc R . .
H21H H 0.2624 0.0399 0.5437 0.218 Uiso 1 1 calc R . .
H21I H 0.3190 0.0912 0.5722 0.218 Uiso 1 1 calc R . .
C221 C 0.0896(8) 0.2467(5) 0.5263(7) 0.094(5) Uani 1 1 d DU . .
H22A H 0.0380 0.2682 0.5383 0.112 Uiso 1 1 calc R . .
H22B H 0.1057 0.2247 0.5694 0.112 Uiso 1 1 calc R . .
C222 C 0.1590(8) 0.2881(5) 0.5110(7) 0.082(4) Uani 1 1 d DU . .
H22C H 0.1432 0.3121 0.4696 0.098 Uiso 1 1 calc R . .
H22D H 0.2115 0.2677 0.4989 0.098 Uiso 1 1 calc R . .
C223 C 0.1739(10) 0.3250(6) 0.5773(8) 0.093(5) Uani 1 1 d DU . .
H22E H 0.1207 0.3446 0.5896 0.112 Uiso 1 1 calc R . .
H22F H 0.1897 0.3007 0.6183 0.112 Uiso 1 1 calc R . .
C224 C 0.2390(10) 0.3663(7) 0.5664(10) 0.117(6) Uani 1 1 d DU . .
H22G H 0.2463 0.3888 0.6101 0.176 Uiso 1 1 calc R . .
H22H H 0.2231 0.3911 0.5265 0.176 Uiso 1 1 calc R . .
H22I H 0.2921 0.3471 0.5552 0.176 Uiso 1 1 calc R . .
C231 C 0.0401(8) 0.2363(6) 0.3998(7) 0.102(4) Uani 1 1 d DU . .
H23A H 0.0873 0.2599 0.3826 0.122 Uiso 1 1 calc R . .
H23B H 0.0272 0.2082 0.3621 0.122 Uiso 1 1 calc R . .
C232 C -0.0352(10) 0.2727(6) 0.4108(9) 0.114(5) Uani 1 1 d DU . .
H23C H -0.0186 0.3054 0.4406 0.137 Uiso 1 1 calc R . .
H23D H -0.0780 0.2510 0.4376 0.137 Uiso 1 1 calc R . .
C233 C -0.0747(14) 0.2941(10) 0.3423(12) 0.184(10) Uani 1 1 d DU . .
H23E H -0.0884 0.2607 0.3125 0.221 Uiso 1 1 calc R . .
H23F H -0.1289 0.3120 0.3551 0.221 Uiso 1 1 calc R . .
C234 C -0.033(2) 0.3308(12) 0.3003(14) 0.26(2) Uani 1 1 d DU . .
H23G H -0.0678 0.3409 0.2589 0.387 Uiso 1 1 calc R . .
H23H H 0.0198 0.3133 0.2836 0.387 Uiso 1 1 calc R . .
H23I H -0.0191 0.3648 0.3279 0.387 Uiso 1 1 calc R . .
C241 C 0.0002(9) 0.1678(5) 0.4963(8) 0.110(6) Uani 1 1 d DU . .
H24A H 0.0217 0.1497 0.5406 0.132 Uiso 1 1 calc R . .
H24B H -0.0489 0.1912 0.5096 0.132 Uiso 1 1 calc R . .
C242 C -0.0292(11) 0.1225(7) 0.4462(10) 0.145(9) Uani 1 1 d DU . .
H24C H 0.0194 0.1000 0.4295 0.174 Uiso 1 1 calc R . .
H24D H -0.0572 0.1396 0.4039 0.174 Uiso 1 1 calc R . .
C243 C -0.0920(13) 0.0843(7) 0.4867(12) 0.173(12) Uani 1 1 d DU . .
H24E H -0.0650 0.0719 0.5320 0.208 Uiso 1 1 calc R . .
H24F H -0.1420 0.1071 0.4994 0.208 Uiso 1 1 calc R . .
C244 C -0.1191(15) 0.0370(9) 0.4495(14) 0.205(14) Uani 1 1 d DU . .
H24G H -0.1582 0.0154 0.4794 0.308 Uiso 1 1 calc R . .
H24H H -0.0704 0.0134 0.4377 0.308 Uiso 1 1 calc R . .
H24I H -0.1478 0.0486 0.4053 0.308 Uiso 1 1 calc R . .
N3 N 0.5654(6) 0.3119(4) 0.4546(6) 0.095(3) Uani 1 1 d DU . .
C311 C 0.5004(8) 0.3470(5) 0.4142(7) 0.087(4) Uani 1 1 d DU . .
H31A H 0.5273 0.3624 0.3706 0.105 Uiso 1 1 calc R . .
H31B H 0.4541 0.3218 0.3985 0.105 Uiso 1 1 calc R . .
C312 C 0.4631(9) 0.3948(5) 0.4552(8) 0.087(4) Uani 1 1 d DU . .
H31C H 0.5091 0.4168 0.4779 0.105 Uiso 1 1 calc R . .
H31D H 0.4271 0.3796 0.4938 0.105 Uiso 1 1 calc R . .
C313 C 0.4105(11) 0.4338(6) 0.4078(8) 0.106(6) Uani 1 1 d DU . .
H31E H 0.4455 0.4457 0.3667 0.127 Uiso 1 1 calc R . .
H31F H 0.3624 0.4119 0.3883 0.127 Uiso 1 1 calc R . .
C314 C 0.3785(11) 0.4828(6) 0.4417(11) 0.126(7) Uani 1 1 d DU . .
H31G H 0.3456 0.5049 0.4070 0.189 Uiso 1 1 calc R . .
H31H H 0.4255 0.5057 0.4598 0.189 Uiso 1 1 calc R . .
H31I H 0.3423 0.4718 0.4817 0.189 Uiso 1 1 calc R . .
C321 C 0.6391(7) 0.3476(5) 0.4793(7) 0.077(4) Uani 1 1 d DU . .
H32A H 0.6200 0.3713 0.5197 0.092 Uiso 1 1 calc R . .
H32B H 0.6834 0.3221 0.4981 0.092 Uiso 1 1 calc R . .
C322 C 0.6781(8) 0.3851(6) 0.4243(7) 0.088(4) Uani 1 1 d DU . .
H32C H 0.6373 0.4150 0.4107 0.106 Uiso 1 1 calc R . .
H32D H 0.6907 0.3628 0.3808 0.106 Uiso 1 1 calc R . .
C323 C 0.7595(9) 0.4126(7) 0.4519(7) 0.100(5) Uani 1 1 d DU . .
H32E H 0.7474 0.4327 0.4972 0.120 Uiso 1 1 calc R . .
H32F H 0.8013 0.3827 0.4627 0.120 Uiso 1 1 calc R . .
C324 C 0.7958(12) 0.4521(8) 0.4009(8) 0.130(7) Uani 1 1 d DU . .
H32G H 0.8475 0.4684 0.4212 0.195 Uiso 1 1 calc R . .
H32H H 0.7552 0.4823 0.3908 0.195 Uiso 1 1 calc R . .
H32I H 0.8092 0.4322 0.3564 0.195 Uiso 1 1 calc R . .
C331 C 0.5935(9) 0.2695(7) 0.3993(10) 0.160(9) Uani 1 1 d DU . .
H33A H 0.5492 0.2401 0.3977 0.192 Uiso 1 1 calc R . .
H33B H 0.5909 0.2892 0.3525 0.192 Uiso 1 1 calc R . .
C332 C 0.6715(9) 0.2405(8) 0.4007(11) 0.137(8) Uani 1 1 d DU . .
H33C H 0.6744 0.2172 0.4447 0.165 Uiso 1 1 calc R . .
H33D H 0.7178 0.2684 0.4032 0.165 Uiso 1 1 calc R . .
C333 C 0.6853(11) 0.2024(7) 0.3354(11) 0.158(9) Uani 1 1 d DU . .
H33E H 0.6406 0.1732 0.3349 0.190 Uiso 1 1 calc R . .
H33F H 0.6783 0.2254 0.2916 0.190 Uiso 1 1 calc R . .
C334 C 0.7636(14) 0.1753(16) 0.332(3) 0.48(6) Uani 1 1 d DU . .
H33G H 0.7593 0.1422 0.3010 0.725 Uiso 1 1 calc R . .
H33H H 0.7806 0.1634 0.3805 0.725 Uiso 1 1 calc R . .
H33I H 0.8058 0.2014 0.3131 0.725 Uiso 1 1 calc R . .
C341 C 0.5275(9) 0.2858(6) 0.5208(8) 0.121(5) Uani 1 1 d DU . .
H34A H 0.5135 0.3171 0.5537 0.145 Uiso 1 1 calc R . .
H34B H 0.5727 0.2636 0.5443 0.145 Uiso 1 1 calc R . .
C342 C 0.4506(10) 0.2482(8) 0.5167(12) 0.163(9) Uani 1 1 d DU . .
H34C H 0.4653 0.2124 0.4927 0.196 Uiso 1 1 calc R . .
H34D H 0.4059 0.2670 0.4882 0.196 Uiso 1 1 calc R . .
C343 C 0.4179(14) 0.2360(10) 0.5935(13) 0.225(14) Uani 1 1 d DU . .
H34E H 0.4620 0.2149 0.6201 0.270 Uiso 1 1 calc R . .
H34F H 0.4094 0.2723 0.6185 0.270 Uiso 1 1 calc R . .
C344 C 0.3440(19) 0.2058(18) 0.596(2) 0.42(3) Uani 1 1 d DU . .
H34G H 0.3280 0.2000 0.6464 0.629 Uiso 1 1 calc R . .
H34H H 0.3519 0.1692 0.5729 0.629 Uiso 1 1 calc R . .
H34I H 0.2992 0.2267 0.5714 0.629 Uiso 1 1 calc R . .

loop_
_atom_site_aniso_label
_atom_site_aniso_U_11
_atom_site_aniso_U_22
_atom_site_aniso_U_33
_atom_site_aniso_U_23
_atom_site_aniso_U_13
_atom_site_aniso_U_12
W1 0.0389(3) 0.0332(3) 0.0408(3) 0.00473(19) 0.00336(19) -0.00117(19)
W2 0.0487(3) 0.0265(2) 0.0426(3) -0.00296(19) 0.0166(2) 0.0010(2)
W3 0.0584(3) 0.0392(3) 0.0359(3) 0.0055(2) 0.0108(2) 0.0132(2)
W4 0.0490(3) 0.0398(3) 0.0376(3) -0.0024(2) 0.0141(2) 0.0095(2)
W5 0.0394(3) 0.0452(4) 0.0368(3) 0.0025(2) 0.0051(2) -0.0049(2)
Zr5 0.0394(3) 0.0452(4) 0.0368(3) 0.0025(2) 0.0051(2) -0.0049(2)
W6 0.0458(5) 0.0285(5) 0.0496(5) -0.0017(3) 0.0168(4) -0.0029(3)
Zr6 0.0458(5) 0.0285(5) 0.0496(5) -0.0017(3) 0.0168(4) -0.0029(3)
O1 0.071(6) 0.061(5) 0.058(5) 0.016(4) -0.004(4) 0.002(4)
O2 0.080(6) 0.033(4) 0.063(5) -0.009(4) 0.029(4) 0.002(4)
O3 0.078(6) 0.051(5) 0.051(5) 0.011(4) 0.005(4) 0.009(4)
O4 0.053(5) 0.051(5) 0.053(5) -0.009(4) 0.015(4) 0.007(4)
O5 0.060(7) 0.059(7) 0.060(8) 0.010(6) 0.009(6) -0.007(6)
O6 0.030(19) 0.07(2) 0.08(3) -0.02(2) 0.006(19) -0.010(17)
O7 0.047(4) 0.032(4) 0.032(4) 0.005(3) 0.010(3) 0.015(3)
O12 0.041(4) 0.024(4) 0.062(5) 0.004(3) 0.006(4) 0.004(3)
O14 0.047(4) 0.037(4) 0.042(4) -0.005(3) 0.008(3) -0.008(3)
O15 0.046(4) 0.043(4) 0.047(4) -0.003(3) 0.016(4) -0.008(4)
O16 0.041(4) 0.038(4) 0.056(5) -0.008(3) 0.007(4) 0.000(3)
O23 0.061(5) 0.030(4) 0.041(4) 0.003(3) 0.015(4) -0.002(3)
O25 0.061(5) 0.044(4) 0.032(4) 0.001(3) 0.002(3) -0.016(4)
O26 0.045(4) 0.036(4) 0.050(4) 0.002(3) 0.019(4) 0.003(3)
O34 0.050(4) 0.036(4) 0.049(4) -0.001(3) 0.008(4) 0.009(3)
O35 0.049(5) 0.048(5) 0.048(4) 0.004(4) 0.007(4) 0.009(4)
O36 0.060(5) 0.035(4) 0.042(4) 0.003(3) 0.022(4) 0.012(4)
O45 0.039(4) 0.048(4) 0.043(4) 0.000(3) 0.012(3) 0.005(3)
O46 0.049(5) 0.037(4) 0.050(4) -0.001(3) 0.010(4) 0.004(3)
O8 0.055(7) 0.060(8) 0.083(9) -0.005(7) 0.001(7) -0.029(6)
O9 0.066(8) 0.052(7) 0.081(9) -0.027(7) 0.034(7) -0.029(6)
C1 0.055(10) 0.022(8) 0.093(14) 0.004(9) 0.024(11) 0.002(7)
C2 0.065(11) 0.053(11) 0.122(17) 0.016(11) -0.006(11) -0.017(9)
O8A 0.047(19) 0.06(2) 0.05(2) -0.002(17) 0.030(16) -0.003(16)
O9A 0.048(19) 0.07(2) 0.040(19) 0.000(17) 0.011(15) -0.026(17)
C1A 0.13(2) 0.14(4) 0.01(2) 0.04(3) -0.02(3) -0.02(3)
C2A 0.071(14) 0.18(2) 0.19(2) 0.07(2) -0.010(15) -0.030(12)
C3A 0.071(14) 0.18(2) 0.19(2) 0.07(2) -0.010(15) -0.030(12)
C4A 0.11(2) 0.17(3) 0.067(16) 0.000(18) 0.023(18) -0.009(13)
N5A 0.14(2) 0.33(5) 0.12(2) -0.04(3) 0.01(2) 0.07(2)
N1 0.064(5) 0.024(5) 0.059(5) -0.007(4) -0.006(5) 0.000(4)
C111 0.059(7) 0.025(5) 0.070(6) 0.000(5) -0.002(6) -0.002(5)
C112 0.071(8) 0.027(6) 0.066(6) 0.000(5) -0.003(6) -0.013(5)
C113 0.067(9) 0.052(8) 0.082(7) 0.016(6) -0.008(7) -0.013(6)
C114 0.099(12) 0.088(11) 0.075(7) 0.017(8) -0.027(8) -0.017(9)
C121 0.068(6) 0.029(6) 0.069(8) 0.001(5) 0.004(6) 0.007(5)
C122 0.068(6) 0.039(7) 0.067(8) -0.005(6) -0.004(6) 0.008(5)
C123 0.066(7) 0.059(9) 0.154(16) -0.014(9) 0.019(9) 0.007(6)
C124 0.076(8) 0.088(11) 0.103(12) 0.000(9) 0.010(9) -0.001(8)
C131 0.068(8) 0.027(6) 0.067(5) -0.005(4) -0.003(6) 0.004(5)
C132 0.106(11) 0.052(8) 0.066(6) 0.004(5) -0.004(8) 0.016(8)
C133 0.087(10) 0.080(10) 0.065(7) 0.003(7) 0.003(8) 0.013(8)
C134 0.093(11) 0.109(13) 0.072(10) 0.001(8) 0.021(8) 0.020(9)
C141 0.071(6) 0.029(6) 0.062(7) -0.004(5) 0.003(6) -0.009(5)
C142 0.070(6) 0.050(7) 0.072(9) -0.002(6) -0.003(7) -0.004(5)
C143 0.082(8) 0.082(10) 0.073(9) -0.012(7) 0.010(8) -0.030(8)
C144 0.079(9) 0.11(2) 0.13(2) -0.001(17) 0.013(15) -0.022(12)
C145 0.08(3) 0.05(2) 0.09(2) -0.006(16) 0.02(2) -0.004(19)
N2 0.121(9) 0.056(7) 0.115(8) -0.026(5) 0.100(7) -0.021(5)
C211 0.117(10) 0.071(10) 0.104(11) -0.030(7) 0.089(9) -0.025(7)
C212 0.129(13) 0.078(11) 0.133(14) -0.006(9) 0.092(10) -0.015(8)
C213 0.116(14) 0.142(19) 0.123(16) -0.064(12) 0.054(11) -0.005(10)
C214 0.124(16) 0.108(17) 0.21(2) -0.038(14) 0.053(15) -0.003(11)
C221 0.118(12) 0.060(9) 0.104(9) -0.023(7) 0.079(8) -0.012(7)
C222 0.086(10) 0.073(9) 0.088(10) 0.005(7) 0.043(8) -0.003(6)
C223 0.108(13) 0.072(10) 0.100(11) -0.002(8) 0.026(10) -0.005(8)
C224 0.104(13) 0.092(13) 0.155(17) 0.020(11) -0.012(12) -0.014(9)
C231 0.112(11) 0.086(10) 0.108(9) -0.030(7) 0.077(8) -0.035(7)
C232 0.136(14) 0.069(11) 0.138(14) -0.038(9) 0.060(10) -0.018(8)
C233 0.24(3) 0.13(2) 0.18(2) 0.007(16) 0.031(18) 0.016(18)
C234 0.38(5) 0.19(3) 0.20(3) 0.05(2) -0.06(3) -0.12(3)
C241 0.126(12) 0.067(9) 0.139(13) -0.028(7) 0.104(11) -0.028(8)
C242 0.140(17) 0.104(14) 0.19(2) -0.062(12) 0.112(15) -0.053(11)
C243 0.158(19) 0.110(15) 0.25(3) -0.088(15) 0.139(19) -0.067(12)
C244 0.16(2) 0.15(2) 0.30(4) -0.09(2) 0.09(2) -0.091(17)
N3 0.069(7) 0.075(8) 0.142(10) -0.049(6) -0.056(6) 0.007(4)
C311 0.071(9) 0.096(10) 0.095(10) -0.031(7) -0.035(8) 0.008(7)
C312 0.076(10) 0.083(10) 0.103(12) -0.019(8) -0.024(8) 0.009(7)
C313 0.131(15) 0.069(10) 0.118(14) -0.013(8) -0.052(11) 0.005(8)
C314 0.114(15) 0.068(10) 0.20(2) -0.025(11) -0.036(14) 0.005(9)
C321 0.058(8) 0.071(9) 0.101(11) -0.029(7) -0.032(7) 0.003(6)
C322 0.094(10) 0.070(10) 0.099(11) -0.015(7) -0.048(8) 0.002(7)
C323 0.095(11) 0.140(15) 0.064(10) -0.016(9) -0.013(8) -0.040(10)
C324 0.149(17) 0.17(2) 0.074(11) 0.006(11) -0.025(11) -0.063(13)
C331 0.105(13) 0.126(15) 0.250(19) -0.130(15) -0.080(12) 0.025(10)
C332 0.088(12) 0.115(16) 0.21(2) -0.070(14) -0.006(13) -0.001(9)
C333 0.136(15) 0.068(11) 0.27(2) -0.103(14) -0.093(15) 0.044(11)
C334 0.11(2) 0.39(7) 0.95(14) -0.42(8) 0.15(4) -0.01(2)
C341 0.104(12) 0.063(10) 0.195(14) 0.020(9) -0.075(9) -0.029(8)
C342 0.094(14) 0.077(14) 0.32(3) -0.007(16) -0.088(14) -0.027(9)
C343 0.131(19) 0.14(2) 0.40(3) 0.13(3) -0.04(2) -0.068(17)
C344 0.20(4) 0.34(6) 0.72(9) 0.11(6) 0.04(5) -0.15(4)

loop_
_atom_type_symbol
_atom_type_description
_atom_type_scat_dispersion_real
_atom_type_scat_dispersion_imag
_atom_type_scat_source
C C 0.0033 0.0016 'International Tables Vol C Tables 4.2.6.8 and 6.1.1.4'
H H 0.0000 0.0000 'International Tables Vol C Tables 4.2.6.8 and 6.1.1.4'
N N 0.0061 0.0033 'International Tables Vol C Tables 4.2.6.8 and 6.1.1.4'
O O 0.0106 0.0060 'International Tables Vol C Tables 4.2.6.8 and 6.1.1.4'
Zr Zr -2.9673 0.5597 'International Tables Vol C Tables 4.2.6.8 and 6.1.1.4'
W W -0.8490 6.8722 'International Tables Vol C Tables 4.2.6.8 and 6.1.1.4'

loop_
_geom_angle_atom_site_label_1
_geom_angle_atom_site_label_2
_geom_angle_atom_site_label_3
_geom_angle
O1 W1 O7 178.8(3)
O1 W1 O12 103.4(3)
O1 W1 O14 103.4(3)
O1 W1 O15 101.3(4)
O1 W1 O16 103.5(4)
O7 W1 O12 76.3(2)
O7 W1 O14 76.8(3)
O7 W1 O15 77.6(3)
O7 W1 O16 77.6(3)
O12 W1 O14 153.1(3)
O12 W1 O15 86.2(3)
O12 W1 O16 88.0(3)
O14 W1 O15 86.1(3)
O14 W1 O16 88.2(3)
O15 W1 O16 155.2(3)
O2 W2 O7 179.6(3)
O2 W2 O12 103.4(3)
O2 W2 O23 103.9(3)
O2 W2 O25 102.3(3)
O2 W2 O26 102.6(3)
O7 W2 O12 76.2(2)
O7 W2 O23 76.5(2)
O7 W2 O25 77.5(3)
O7 W2 O26 77.6(3)
O12 W2 O23 152.6(3)
O12 W2 O25 85.8(3)
O12 W2 O26 87.8(3)
O23 W2 O25 86.4(3)
O23 W2 O26 88.3(3)
O25 W2 O26 155.1(3)
O3 W3 O7 178.6(3)
O3 W3 O23 104.2(3)
O3 W3 O34 102.3(3)
O3 W3 O35 101.4(4)
O3 W3 O36 103.3(3)
O7 W3 O23 76.4(2)
O7 W3 O34 77.0(3)
O7 W3 O35 77.3(3)
O7 W3 O36 78.0(3)
O23 W3 O34 153.4(3)
O23 W3 O35 85.9(3)
O23 W3 O36 88.0(3)
O34 W3 O35 86.1(3)
O34 W3 O36 88.7(3)
O35 W3 O36 155.3(3)
O4 W4 O7 177.8(3)
O4 W4 O14 104.0(3)
O4 W4 O34 103.7(3)
O4 W4 O45 101.2(3)
O4 W4 O46 104.0(3)
O7 W4 O14 76.2(2)
O7 W4 O34 76.0(2)
O7 W4 O45 76.7(3)
O7 W4 O46 78.1(3)
O14 W4 O34 152.1(3)
O14 W4 O45 86.1(3)
O14 W4 O46 88.7(3)
O34 W4 O45 85.0(3)
O34 W4 O46 88.2(3)
O45 W4 O46 154.8(3)
O5 W5 O7 178.7(4)
O5 W5 O15 105.1(4)
O5 W5 O25 105.0(5)
O5 W5 O35 102.8(4)
O5 W5 O45 102.5(5)
O7 W5 O15 75.9(2)
O7 W5 O25 75.8(2)
O7 W5 O35 76.2(3)
O7 W5 O45 76.7(2)
O15 W5 O25 85.9(3)
O15 W5 O35 152.1(3)
O15 W5 O45 86.9(3)
O25 W5 O35 86.5(3)
O25 W5 O45 152.5(3)
O35 W5 O45 87.6(3)
O6 W6 O7 176.0(14)
O6 W6 O16 108.4(14)
O6 W6 O26 105.0(13)
O6 W6 O36 99.3(14)
O6 W6 O46 102.8(13)
O7 W6 O16 75.5(2)
O7 W6 O26 75.7(2)
O7 W6 O36 76.7(3)
O7 W6 O46 76.5(3)
O16 W6 O26 85.3(3)
O16 W6 O36 152.3(3)
O16 W6 O46 86.4(3)
O26 W6 O36 87.7(3)
O26 W6 O46 152.2(3)
O36 W6 O46 87.4(3)
O8A Zr5 O9A 50.2(7)
O8 Zr6 O9 54.3(4)
W1 O7 W2 90.2(2)
W1 O7 W3 178.2(3)
W1 O7 W4 89.7(2)
W1 O7 W5 89.5(2)
W1 O7 W6 91.7(2)
W2 O7 W3 90.2(2)
W2 O7 W4 178.5(3)
W2 O7 W5 89.8(2)
W2 O7 W6 91.1(2)
W3 O7 W4 89.8(2)
W3 O7 W5 88.8(2)
W3 O7 W6 90.0(2)
W4 O7 W5 88.7(2)
W4 O7 W6 90.3(2)
W5 O7 W6 178.5(3)
W1 O12 W2 117.3(3)
W1 O14 W4 117.3(3)
W1 O15 W5 117.1(3)
W1 O16 W6 115.1(3)
W2 O23 W3 116.8(3)
W2 O25 W5 116.9(3)
W2 O26 W6 115.5(3)
W3 O34 W4 117.1(3)
W3 O35 W5 117.6(4)
W3 O36 W6 115.2(3)
W4 O45 W5 117.9(3)
W4 O46 W6 115.0(3)
O8 C1 O9 117.6(15)
O8 C1 C2 121.8(17)
O9 C1 C2 120.5(16)
O8A C1A O9A 112(3)
O8A C1A C2A 126(2)
O8A C1A C4A 121(3)
O9A C1A C2A 120(3)
O9A C1A C4A 120(3)
C2A C1A C4A 38.1(15)
C1A C2A C4A 85(3)
C1A C4A C2A 56(2)
C1A C4A N5A 125(4)
C2A C4A N5A 178(4)
C111 N1 C121 110.4(8)
C111 N1 C131 107.6(7)
C111 N1 C141 111.3(8)
C121 N1 C131 110.3(8)
C121 N1 C141 106.9(7)
C131 N1 C141 110.3(8)
N1 C111 C112 115.2(8)
C111 C112 C113 112.4(9)
C112 C113 C114 113.7(10)
N1 C121 C122 115.9(8)
C121 C122 C123 111.5(9)
C122 C123 C124 114.8(11)
N1 C131 C132 115.0(8)
C131 C132 C133 110.7(9)
C132 C133 C134 115.6(11)
N1 C141 C142 116.6(8)
C141 C142 C143 111.4(9)
C142 C143 C144 118.2(12)
C142 C143 C145 116.4(15)
C144 C143 C145 98(2)
C211 N2 C221 110.8(10)
C211 N2 C231 105.4(8)
C211 N2 C241 110.4(9)
C221 N2 C231 111.3(10)
C221 N2 C241 106.4(8)
C231 N2 C241 112.6(11)
N2 C211 C212 116.0(9)
C211 C212 C213 112.1(11)
C212 C213 C214 115.5(14)
N2 C221 C222 116.6(9)
C221 C222 C223 109.2(9)
C222 C223 C224 112.4(12)
N2 C231 C232 113.0(10)
C231 C232 C233 114.1(13)
C232 C233 C234 120(2)
N2 C241 C242 115.1(9)
C241 C242 C243 108.3(11)
C242 C243 C244 115.4(15)
C311 N3 C321 111.4(9)
C311 N3 C331 103.2(10)
C311 N3 C341 111.0(10)
C321 N3 C331 110.5(9)
C321 N3 C341 106.8(9)
C331 N3 C341 113.9(12)
N3 C311 C312 115.6(9)
C311 C312 C313 112.4(11)
C312 C313 C314 115.7(13)
N3 C321 C322 116.4(10)
C321 C322 C323 111.8(10)
C322 C323 C324 112.9(12)
N3 C331 C332 124.9(12)
C331 C332 C333 113.6(13)
C332 C333 C334 115.7(18)
N3 C341 C342 121.7(12)
C341 C342 C343 109.7(14)
C342 C343 C344 115(2)

loop_
_geom_bond_atom_site_label_1
_geom_bond_atom_site_label_2
_geom_bond_distance
W1 O1 1.697(8)
W1 O7 2.327(6)
W1 O12 1.924(7)
W1 O14 1.927(7)
W1 O15 1.918(7)
W1 O16 1.880(7)
W2 O2 1.714(7)
W2 O7 2.325(6)
W2 O12 1.936(7)
W2 O23 1.934(7)
W2 O25 1.924(7)
W2 O26 1.873(7)
W3 O3 1.703(7)
W3 O7 2.327(6)
W3 O23 1.935(7)
W3 O34 1.918(7)
W3 O35 1.917(7)
W3 O36 1.874(8)
W4 O4 1.705(7)
W4 O7 2.347(6)
W4 O14 1.932(7)
W4 O34 1.950(7)
W4 O45 1.940(7)
W4 O46 1.867(7)
W5 O5 1.678(11)
W5 O7 2.368(7)
W5 O15 1.955(7)
W5 O25 1.963(7)
W5 O35 1.922(7)
W5 O45 1.907(7)
W6 O6 1.54(3)
W6 O7 2.288(7)
W6 O16 2.043(7)
W6 O26 2.021(7)
W6 O36 1.991(7)
W6 O46 2.030(7)
Zr5 O8A 2.49(3)
Zr5 O9A 2.48(3)
Zr6 O8 2.373(11)
Zr6 O9 2.345(11)
O8 C1 1.276(19)
O9 C1 1.24(2)
C1 C2 1.63(2)
O8A C1A 1.29(2)
O9A C1A 1.26(3)
C1A C2A 1.65(3)
C1A C4A 1.97(5)
C2A C4A 1.22(4)
C4A N5A 1.20(4)
N1 C111 1.514(10)
N1 C121 1.510(10)
N1 C131 1.510(10)
N1 C141 1.517(10)
C111 C112 1.502(11)
C112 C113 1.526(11)
C113 C114 1.461(12)
C121 C122 1.499(11)
C122 C123 1.526(12)
C123 C124 1.443(12)
C131 C132 1.507(11)
C132 C133 1.525(12)
C133 C134 1.434(12)
C141 C142 1.507(11)
C142 C143 1.526(12)
C143 C144 1.410(14)
C143 C145 1.416(15)
N2 C211 1.517(11)
N2 C221 1.509(11)
N2 C231 1.514(11)
N2 C241 1.503(10)
C211 C212 1.501(13)
C212 C213 1.529(13)
C213 C214 1.434(14)
C221 C222 1.505(12)
C222 C223 1.533(12)
C223 C224 1.439(13)
C231 C232 1.489(13)
C232 C233 1.508(14)
C233 C234 1.351(15)
C241 C242 1.495(13)
C242 C243 1.547(13)
C243 C244 1.387(14)
N3 C311 1.520(11)
N3 C321 1.513(10)
N3 C331 1.511(11)
N3 C341 1.510(12)
C311 C312 1.492(12)
C312 C313 1.524(13)
C313 C314 1.421(13)
C321 C322 1.497(12)
C322 C323 1.533(12)
C323 C324 1.457(13)
C331 C332 1.416(13)
C332 C333 1.534(14)
C333 C334 1.399(17)
C341 C342 1.511(12)
C342 C343 1.556(15)
C343 C344 1.375(15)
